data_7120048
loop_
_publ_author_name
'Barbour, Len'
'Bezuidenhout, Charl Xavier'
'Esterhuysen, Catharine'

_publ_section_title
;
 Solvatochromism as a probe to observe the solvent exchange process in a
 1-D porous coordination polymer with 1-D solvent accessible channels.
;
_journal_name_full 'Chem. Commun.'
_journal_paper_doi 10.1039/C7CC02492D
_journal_year 2017
_chemical_formula_moiety 'C10 H10 Cu N3 O4, C H Cl3'
_chemical_formula_sum 'C11 H11 Cl3 Cu N3 O4'
_chemical_formula_weight 419.12
_chemical_name_systematic Cu(OAc)2Dptz.(Chloroform)
_space_group_crystal_system triclinic
_space_group_IT_number 2
_space_group_name_Hall '-P 1'
_space_group_name_H-M_alt 'P -1'
_symmetry_space_group_name_Hall '-P 1'
_symmetry_space_group_name_H-M 'P -1'
_atom_sites_solution_hydrogens geom
_atom_sites_solution_primary direct
_atom_sites_solution_secondary difmap
_audit_creation_date 2016-11-17
_audit_creation_method
;
Olex2 1.2
(compiled 2016.11.07 svn.r3352 for OlexSys, GUI svn.r5261)
;
_audit_update_record
;
2017-03-31 deposited with the CCDC.
2017-04-28 downloaded from the CCDC.
;
_cell_angle_alpha 97.495(2)
_cell_angle_beta 101.910(2)
_cell_angle_gamma 97.661(2)
_cell_formula_units_Z 2
_cell_length_a 7.2492(11)
_cell_length_b 8.0459(12)
_cell_length_c 13.881(2)
_cell_measurement_reflns_used 4724
_cell_measurement_temperature 100.15
_cell_measurement_theta_max 28.26
_cell_measurement_theta_min 2.59
_cell_volume 774.6(2)
_computing_cell_refinement 'SAINT v8.27A (Bruker, 2012)'
_computing_data_reduction 'SAINT v8.27A (Bruker, 2012)'
_computing_molecular_graphics 'Olex2 (Dolomanov et al., 2009)'
_computing_publication_material 'Olex2 (Dolomanov et al., 2009)'
_computing_structure_refinement 'ShelXL (Sheldrick, 2015)'
_computing_structure_solution 'ShelXS (Sheldrick, 2008)'
_diffrn_ambient_temperature 100.15
_diffrn_measured_fraction_theta_full 0.996
_diffrn_measured_fraction_theta_max 0.912
_diffrn_measurement_device_type 'Bruker APEX-II CCD'
_diffrn_measurement_method '\f and \w scans'
_diffrn_radiation_monochromator graphite
_diffrn_radiation_type MoK\a
_diffrn_radiation_wavelength 0.71073
_diffrn_reflns_av_R_equivalents 0.0197
_diffrn_reflns_av_unetI/netI 0.0259
_diffrn_reflns_limit_h_max 9
_diffrn_reflns_limit_h_min -9
_diffrn_reflns_limit_k_max 10
_diffrn_reflns_limit_k_min -10
_diffrn_reflns_limit_l_max 17
_diffrn_reflns_limit_l_min -18
_diffrn_reflns_number 9040
_diffrn_reflns_theta_full 26.00
_diffrn_reflns_theta_max 28.48
_diffrn_reflns_theta_min 2.59
_diffrn_source 'fine-focus sealed tube'
_diffrn_standards_number 0
_exptl_absorpt_coefficient_mu 1.946
_exptl_absorpt_correction_T_max 1.0000
_exptl_absorpt_correction_T_min 0.8292
_exptl_absorpt_correction_type multi-scan
_exptl_absorpt_process_details
;
SADABS-2012/1 (Bruker,2012) was used for absorption correction.
wR2(int) was 0.0822 before and 0.0312 after correction.
The Ratio of minimum to maximum transmission is 0.8292.
The \l/2 correction factor is 0.0015.
;
_exptl_crystal_colour 'clear dark violet'
_exptl_crystal_colour_lustre clear
_exptl_crystal_colour_modifier dark
_exptl_crystal_colour_primary violet
_exptl_crystal_density_diffrn 1.797
_exptl_crystal_density_method 'not measured'
_exptl_crystal_description block
_exptl_crystal_F_000 420
_exptl_crystal_size_max 0.654
_exptl_crystal_size_mid 0.18
_exptl_crystal_size_min 0.116
_refine_diff_density_max 0.385
_refine_diff_density_min -0.368
_refine_diff_density_rms 0.065
_refine_ls_extinction_method none
_refine_ls_goodness_of_fit_ref 1.079
_refine_ls_hydrogen_treatment mixed
_refine_ls_matrix_type full
_refine_ls_number_parameters 231
_refine_ls_number_reflns 3586
_refine_ls_number_restraints 0
_refine_ls_restrained_S_all 1.079
_refine_ls_R_factor_all 0.0275
_refine_ls_R_factor_gt 0.0239
_refine_ls_shift/su_max 0.002
_refine_ls_shift/su_mean 0.000
_refine_ls_structure_factor_coef Fsqd
_refine_ls_weighting_details 'calc w=1/[\s^2^(Fo^2^)+(0.0254P)^2^+0.3694P] where P=(Fo^2^+2Fc^2^)/3'
_refine_ls_weighting_scheme calc
_refine_ls_wR_factor_gt 0.0573
_refine_ls_wR_factor_ref 0.0589
_reflns_number_gt 3252
_reflns_number_total 3586
_reflns_threshold_expression >2sigma(I)
_cod_data_source_file c7cc02492d11.cif
_cod_data_source_block solve1
_cod_database_code 7120048
_olex2_refinement_description
;
1. Fixed Uiso
 At 1.2 times of:
  All C(H) groups, All Cl(H) groups
 At 1.5 times of:
  All C(H,H,H) groups
2. Others
 Fixed Sof: Cl1A(0.449) Cl2A(0.449) Cl3A(0.449) Cl1B(0.551) Cl2B(0.551)
 Cl3B(0.551)
3.a Aromatic/amide H refined with riding coordinates:
 C51(H51), C41(H41), C21(H21), C11(H11)
3.b Idealised Me refined as rotating group:
 C2(H2A,H2B,H2C), C4(H4A,H4B,H4C)
;
_olex2_submission_original_sample_id cxb_CuOAcBptz_CF
_olex2_submission_special_instructions 'No special instructions were received'

loop_
_space_group_symop_id
_space_group_symop_operation_xyz
1 'x, y, z'
2 '-x, -y, -z'

loop_
_atom_site_label
_atom_site_type_symbol
_atom_site_fract_x
_atom_site_fract_y
_atom_site_fract_z
_atom_site_U_iso_or_equiv
_atom_site_adp_type
_atom_site_occupancy
_atom_site_calc_flag
_atom_site_disorder_assembly
_atom_site_disorder_group
_atom_site_refinement_flags_posn
Cu1 Cu 0.63307(3) 0.57735(2) 0.576458(14) 0.00840(6) Uani 1 d . . .
O1 O 0.48871(16) 0.76824(15) 0.57373(9) 0.0134(2) Uani 1 d . . .
O2 O 0.47048(17) 0.47991(15) 0.65969(9) 0.0143(3) Uani 1 d . . .
O3 O 0.73550(17) 0.36256(15) 0.56126(9) 0.0154(3) Uani 1 d . . .
O4 O 0.75769(17) 0.65402(16) 0.47273(9) 0.0144(3) Uani 1 d . . .
N11 N 0.87238(19) 0.69504(17) 0.69815(10) 0.0102(3) Uani 1 d . . .
N21 N 1.5269(2) 0.88889(19) 0.92290(10) 0.0129(3) Uani 1 d . . .
N31 N 1.3240(2) 1.03798(19) 1.00460(11) 0.0138(3) Uani 1 d . . .
C1 C 0.3393(2) 0.7630(2) 0.50708(13) 0.0116(3) Uani 1 d . . .
C2 C 0.2421(3) 0.9168(2) 0.50806(14) 0.0165(4) Uani 1 d . . .
H2A H 0.2986 0.9963 0.5702 0.025 Uiso 1 calc . . GR
H2B H 0.1055 0.8819 0.5036 0.025 Uiso 1 calc . . GR
H2C H 0.2590 0.9725 0.4510 0.025 Uiso 1 calc . . GR
C3 C 0.3110(2) 0.3863(2) 0.61987(13) 0.0121(3) Uani 1 d . . .
C4 C 0.1944(3) 0.3172(2) 0.68825(13) 0.0174(4) Uani 1 d . . .
H4A H 0.0590 0.3204 0.6616 0.026 Uiso 1 calc . . GR
H4B H 0.2365 0.3867 0.7547 0.026 Uiso 1 calc . . GR
H4C H 0.2119 0.1996 0.6929 0.026 Uiso 1 calc . . GR
C51 C 1.0501(2) 0.7025(2) 0.68369(12) 0.0128(3) Uani 1 d . . .
H51 H 1.0661 0.6546 0.6203 0.015 Uiso 1 calc . . R
C41 C 1.2114(2) 0.7763(2) 0.75640(13) 0.0137(3) Uani 1 d . . .
H41 H 1.3352 0.7784 0.7433 0.016 Uiso 1 calc . . R
C31 C 1.1882(2) 0.8474(2) 0.84928(12) 0.0105(3) Uani 1 d . . .
C21 C 1.0043(2) 0.8396(2) 0.86522(13) 0.0132(3) Uani 1 d . . .
H21 H 0.9839 0.8865 0.9279 0.016 Uiso 1 calc . . R
C11 C 0.8518(2) 0.7624(2) 0.78819(13) 0.0128(3) Uani 1 d . . .
H11 H 0.7264 0.7567 0.7995 0.015 Uiso 1 calc . . R
C61 C 1.3552(2) 0.9293(2) 0.92984(12) 0.0110(3) Uani 1 d . . .
C5 C 0.7321(3) 0.3194(3) 0.82336(15) 0.0247(4) Uani 1 d . . .
Cl1A Cl 0.6315(17) 0.1168(16) 0.7454(12) 0.0199(12) Uani 0.45 d A 1 .
Cl2A Cl 0.9649(17) 0.3433(11) 0.8896(10) 0.0402(16) Uani 0.45 d A 1 .
Cl3A Cl 0.586(2) 0.363(2) 0.9122(11) 0.0261(9) Uani 0.45 d A 1 .
Cl1B Cl 0.6401(15) 0.1220(15) 0.7530(11) 0.032(2) Uani 0.55 d A 2 .
H5 H 0.731(3) 0.403(3) 0.7784(19) 0.039 Uiso 1 d . . R
Cl2B Cl 0.9708(13) 0.3046(9) 0.8865(8) 0.0298(8) Uani 0.55 d A 2 .
Cl3B Cl 0.5991(19) 0.3787(17) 0.9076(9) 0.034(2) Uani 0.55 d A 2 .

loop_
_atom_site_aniso_label
_atom_site_aniso_U_11
_atom_site_aniso_U_22
_atom_site_aniso_U_33
_atom_site_aniso_U_23
_atom_site_aniso_U_13
_atom_site_aniso_U_12
Cu1 0.00646(10) 0.00919(11) 0.00807(10) -0.00073(7) -0.00038(7) 0.00135(7)
O1 0.0122(6) 0.0118(6) 0.0146(6) -0.0010(5) 0.0007(5) 0.0031(5)
O2 0.0120(6) 0.0177(6) 0.0117(6) 0.0019(5) 0.0015(5) -0.0001(5)
O3 0.0134(6) 0.0116(6) 0.0183(6) -0.0020(5) -0.0018(5) 0.0046(5)
O4 0.0113(6) 0.0188(6) 0.0115(6) 0.0013(5) 0.0018(5) -0.0002(5)
N11 0.0080(7) 0.0102(7) 0.0110(7) -0.0005(5) 0.0003(5) 0.0011(5)
N21 0.0083(7) 0.0183(7) 0.0091(7) -0.0036(6) -0.0005(5) 0.0003(6)
N31 0.0087(7) 0.0184(8) 0.0111(7) -0.0036(6) 0.0000(6) 0.0000(6)
C1 0.0106(8) 0.0122(8) 0.0136(8) 0.0019(6) 0.0061(7) 0.0022(6)
C2 0.0160(9) 0.0126(8) 0.0203(9) 0.0003(7) 0.0019(7) 0.0066(7)
C3 0.0110(8) 0.0134(8) 0.0135(8) 0.0025(6) 0.0037(6) 0.0060(6)
C4 0.0148(9) 0.0237(10) 0.0147(9) 0.0051(7) 0.0052(7) 0.0023(7)
C51 0.0110(8) 0.0167(9) 0.0093(8) -0.0025(6) 0.0019(6) 0.0022(7)
C41 0.0086(8) 0.0187(9) 0.0123(8) -0.0015(7) 0.0028(7) 0.0003(7)
C31 0.0092(8) 0.0108(8) 0.0101(8) 0.0005(6) -0.0002(6) 0.0013(6)
C21 0.0115(8) 0.0166(8) 0.0101(8) -0.0027(6) 0.0024(6) 0.0018(7)
C11 0.0081(8) 0.0147(8) 0.0143(8) -0.0019(7) 0.0023(6) 0.0019(6)
C61 0.0087(8) 0.0137(8) 0.0094(8) 0.0003(6) 0.0011(6) 0.0003(6)
C5 0.0275(11) 0.0277(11) 0.0177(10) 0.0077(8) 0.0021(8) 0.0004(9)
Cl1A 0.024(2) 0.0164(19) 0.0172(13) 0.0042(11) 0.0015(12) 0.0014(13)
Cl2A 0.0250(12) 0.069(4) 0.0247(11) 0.003(3) 0.0054(8) 0.007(3)
Cl3A 0.0289(17) 0.0298(14) 0.0239(16) 0.0057(13) 0.0106(11) 0.0115(16)
Cl1B 0.042(3) 0.026(2) 0.028(3) 0.0078(17) 0.0046(19) 0.0071(18)
Cl2B 0.0187(10) 0.048(2) 0.0215(11) 0.0062(15) 0.0046(7) 0.0013(13)
Cl3B 0.032(2) 0.046(4) 0.0252(17) 0.0054(16) 0.0031(18) 0.0122(19)

loop_
_atom_type_symbol
_atom_type_description
_atom_type_scat_dispersion_real
_atom_type_scat_dispersion_imag
_atom_type_scat_source
C C 0.0033 0.0016 'International Tables Vol C Tables 4.2.6.8 and 6.1.1.4'
H H 0.0000 0.0000 'International Tables Vol C Tables 4.2.6.8 and 6.1.1.4'
N N 0.0061 0.0033 'International Tables Vol C Tables 4.2.6.8 and 6.1.1.4'
O O 0.0106 0.0060 'International Tables Vol C Tables 4.2.6.8 and 6.1.1.4'
Cu Cu 0.3201 1.2651 'International Tables Vol C Tables 4.2.6.8 and 6.1.1.4'
Cl Cl 0.1484 0.1585 'International Tables Vol C Tables 4.2.6.8 and 6.1.1.4'

loop_
_geom_angle_atom_site_label_1
_geom_angle_atom_site_label_2
_geom_angle_atom_site_label_3
_geom_angle
_geom_angle_site_symmetry_1
_geom_angle_site_symmetry_3
O1 Cu1 Cu1 86.03(4) . 2_666
O1 Cu1 O2 88.19(5) . .
O1 Cu1 O3 169.43(5) . .
O1 Cu1 O4 90.81(5) . .
O1 Cu1 N11 98.13(5) . .
O2 Cu1 Cu1 86.48(4) . 2_666
O2 Cu1 O3 89.23(5) . .
O2 Cu1 N11 96.42(5) . .
O3 Cu1 Cu1 83.58(4) . 2_666
O3 Cu1 N11 92.35(5) . .
O4 Cu1 Cu1 83.13(4) . 2_666
O4 Cu1 O2 169.61(5) . .
O4 Cu1 O3 89.89(5) . .
O4 Cu1 N11 93.96(5) . .
N11 Cu1 Cu1 174.98(4) . 2_666
C1 O1 Cu1 121.40(11) . .
C3 O2 Cu1 120.65(11) . .
C1 O3 Cu1 124.00(11) 2_666 .
C3 O4 Cu1 124.69(11) 2_666 .
C51 N11 Cu1 119.09(11) . .
C51 N11 C11 117.77(14) . .
C11 N11 Cu1 123.14(11) . .
N31 N21 C61 117.33(14) 2_877 .
N21 N31 C61 117.73(14) 2_877 .
O1 C1 O3 124.91(15) . 2_666
O1 C1 C2 117.97(15) . .
O3 C1 C2 117.12(15) 2_666 .
C1 C2 H2A 109.5 . .
C1 C2 H2B 109.5 . .
C1 C2 H2C 109.5 . .
H2A C2 H2B 109.5 . .
H2A C2 H2C 109.5 . .
H2B C2 H2C 109.5 . .
O2 C3 C4 117.59(15) . .
O4 C3 O2 125.05(16) 2_666 .
O4 C3 C4 117.36(15) 2_666 .
C3 C4 H4A 109.5 . .
C3 C4 H4B 109.5 . .
C3 C4 H4C 109.5 . .
H4A C4 H4B 109.5 . .
H4A C4 H4C 109.5 . .
H4B C4 H4C 109.5 . .
N11 C51 H51 118.3 . .
N11 C51 C41 123.30(15) . .
C41 C51 H51 118.3 . .
C51 C41 H41 120.8 . .
C51 C41 C31 118.44(15) . .
C31 C41 H41 120.8 . .
C41 C31 C61 120.98(15) . .
C21 C31 C41 118.70(15) . .
C21 C31 C61 120.32(15) . .
C31 C21 H21 120.6 . .
C11 C21 C31 118.71(15) . .
C11 C21 H21 120.6 . .
N11 C11 C21 123.07(15) . .
N11 C11 H11 118.5 . .
C21 C11 H11 118.5 . .
N21 C61 C31 117.53(14) . .
N31 C61 N21 124.94(15) . .
N31 C61 C31 117.53(15) . .
Cl1A C5 Cl3A 109.1(6) . .
Cl1A C5 H5 106.0(15) . .
Cl2A C5 Cl1A 117.1(5) . .
Cl2A C5 Cl3A 107.6(6) . .
Cl2A C5 Cl1B 115.4(5) . .
Cl2A C5 H5 105.6(15) . .
Cl2A C5 Cl2B 10.1(5) . .
Cl2A C5 Cl3B 106.8(6) . .
Cl3A C5 H5 111.5(16) . .
Cl1B C5 Cl1A 2.4(9) . .
Cl1B C5 Cl3A 108.6(7) . .
Cl1B C5 H5 108.3(16) . .
Cl1B C5 Cl2B 105.5(5) . .
Cl1B C5 Cl3B 112.8(6) . .
Cl2B C5 Cl1A 107.3(5) . .
Cl2B C5 Cl3A 110.9(6) . .
Cl2B C5 H5 111.9(15) . .
Cl3B C5 Cl1A 113.3(6) . .
Cl3B C5 Cl3A 4.8(11) . .
Cl3B C5 H5 107.5(15) . .
Cl3B C5 Cl2B 110.9(5) . .

loop_
_geom_bond_atom_site_label_1
_geom_bond_atom_site_label_2
_geom_bond_distance
_geom_bond_site_symmetry_2
Cu1 Cu1 2.5994(5) 2_666
Cu1 O1 1.9705(12) .
Cu1 O2 1.9724(12) .
Cu1 O3 1.9733(12) .
Cu1 O4 1.9723(12) .
Cu1 N11 2.1668(14) .
O1 C1 1.263(2) .
O2 C3 1.267(2) .
O3 C1 1.267(2) 2_666
O4 C3 1.261(2) 2_666
N11 C51 1.339(2) .
N11 C11 1.342(2) .
N21 N31 1.3242(19) 2_877
N21 C61 1.347(2) .
N31 N21 1.3242(19) 2_877
N31 C61 1.344(2) .
C1 O3 1.267(2) 2_666
C1 C2 1.503(2) .
C2 H2A 0.9800 .
C2 H2B 0.9800 .
C2 H2C 0.9800 .
C3 O4 1.261(2) 2_666
C3 C4 1.506(2) .
C4 H4A 0.9800 .
C4 H4B 0.9800 .
C4 H4C 0.9800 .
C51 H51 0.9500 .
C51 C41 1.382(2) .
C41 H41 0.9500 .
C41 C31 1.393(2) .
C31 C21 1.391(2) .
C31 C61 1.478(2) .
C21 H21 0.9500 .
C21 C11 1.381(2) .
C11 H11 0.9500 .
C5 Cl1A 1.804(15) .
C5 Cl2A 1.720(13) .
C5 Cl3A 1.816(15) .
C5 Cl1B 1.722(13) .
C5 H5 0.98(3) .
C5 Cl2B 1.798(10) .
C5 Cl3B 1.722(12) .

loop_
_geom_torsion_atom_site_label_1
_geom_torsion_atom_site_label_2
_geom_torsion_atom_site_label_3
_geom_torsion_atom_site_label_4
_geom_torsion
_geom_torsion_site_symmetry_1
_geom_torsion_site_symmetry_4
Cu1 Cu1 O1 C1 -2.72(12) 2_666 .
Cu1 Cu1 O2 C3 0.00(12) 2_666 .
Cu1 Cu1 O3 C1 1.96(13) 2_666 2_666
Cu1 Cu1 O4 C3 -0.68(13) 2_666 2_666
Cu1 Cu1 N11 C51 20.5(5) 2_666 .
Cu1 Cu1 N11 C11 -159.8(4) 2_666 .
Cu1 O1 C1 O3 2.2(2) . 2_666
Cu1 O1 C1 C2 -177.62(11) . .
Cu1 O2 C3 O4 0.5(2) . 2_666
Cu1 O2 C3 C4 -179.73(11) . .
Cu1 N11 C51 C41 179.39(13) . .
Cu1 N11 C11 C21 -179.00(13) . .
O1 Cu1 O2 C3 86.13(13) . .
O1 Cu1 O3 C1 12.6(4) . 2_666
O1 Cu1 O4 C3 -86.58(13) . 2_666
O1 Cu1 N11 C51 -125.21(13) . .
O1 Cu1 N11 C11 54.49(14) . .
O2 Cu1 O1 C1 -89.32(13) . .
O2 Cu1 O3 C1 88.50(14) . 2_666
O2 Cu1 O4 C3 -2.2(4) . 2_666
O2 Cu1 N11 C51 145.71(13) . .
O2 Cu1 N11 C11 -34.60(14) . .
O3 Cu1 O1 C1 -13.4(4) . .
O3 Cu1 O2 C3 -83.62(13) . .
O3 Cu1 O4 C3 82.87(13) . 2_666
O3 Cu1 N11 C51 56.23(13) . .
O3 Cu1 N11 C11 -124.08(13) . .
O4 Cu1 O1 C1 80.34(13) . .
O4 Cu1 O2 C3 1.5(4) . .
O4 Cu1 O3 C1 -81.14(14) . 2_666
O4 Cu1 N11 C51 -33.82(13) . .
O4 Cu1 N11 C11 145.87(13) . .
N11 Cu1 O1 C1 174.45(12) . .
N11 Cu1 O2 C3 -175.89(12) . .
N11 Cu1 O3 C1 -175.10(14) . 2_666
N11 Cu1 O4 C3 175.21(13) . 2_666
N11 C51 C41 C31 -0.4(3) . .
N21 N31 C61 N21 0.0(3) 2_877 .
N21 N31 C61 C31 179.76(14) 2_877 .
N31 N21 C61 N31 0.0(3) 2_877 .
N31 N21 C61 C31 -179.76(14) 2_877 .
C51 N11 C11 C21 0.7(3) . .
C51 C41 C31 C21 0.7(3) . .
C51 C41 C31 C61 -179.57(16) . .
C41 C31 C21 C11 -0.3(3) . .
C41 C31 C61 N21 -19.9(2) . .
C41 C31 C61 N31 160.29(16) . .
C31 C21 C11 N11 -0.4(3) . .
C21 C31 C61 N21 159.84(16) . .
C21 C31 C61 N31 -20.0(2) . .
C11 N11 C51 C41 -0.3(3) . .
C61 C31 C21 C11 179.91(16) . .
